data_7112010
loop_
_publ_author_name
'Valeri Leich'
'Thomas P. Spaniol'
'Laurent Maron'
'Jun Okuda'

_publ_section_title
;
 Hydrosilylation catalysis by an earth alkaline metal silyl: synthesis,
 characterization, and reactivity of bis(triphenylsilyl)calcium
;
_journal_name_full Chem.Commun.
_journal_page_first 2311
_journal_paper_doi 10.1039/c3cc49308c
_journal_volume 50
_journal_year 2014
_chemical_formula_moiety 'C52 H62 Ca O4 Si2'
_chemical_formula_sum 'C52 H62 Ca O4 Si2'
_chemical_formula_weight 847.28
_chemical_name_systematic
;
 ?
;
_space_group_IT_number 14
_symmetry_cell_setting monoclinic
_symmetry_space_group_name_Hall '-P 2ybc'
_symmetry_space_group_name_H-M 'P 1 21/c 1'
_atom_sites_solution_hydrogens geom
_atom_sites_solution_primary direct
_atom_sites_solution_secondary difmap
_audit_creation_method SHELXL-97
_cell_angle_alpha 90.00
_cell_angle_beta 105.746(6)
_cell_angle_gamma 90.00
_cell_formula_units_Z 2
_cell_length_a 10.1370(10)
_cell_length_b 11.833(2)
_cell_length_c 20.015(2)
_cell_measurement_reflns_used 1076
_cell_measurement_temperature 100(2)
_cell_measurement_theta_max 18.42
_cell_measurement_theta_min 2.54
_cell_volume 2310.7(5)
_computing_cell_refinement 'Bruker SMART (2001)'
_computing_data_collection 'Bruker SMART (2001)'
_computing_data_reduction 'Bruker SAINT+ (1999)'
_computing_molecular_graphics 'ORTEP-III (Farrugia, 1999)'
_computing_structure_refinement 'SHELXL-97 (Sheldrick, 1997)'
_computing_structure_solution 'SIR-92 (Altomare 1992)'
_diffrn_ambient_temperature 100(2)
_diffrn_measured_fraction_theta_full 0.997
_diffrn_measured_fraction_theta_max 0.997
_diffrn_measurement_device_type 'Bruker APEX-I CCD'
_diffrn_measurement_method '\w scans'
_diffrn_radiation_monochromator multilayer
_diffrn_radiation_source microsource
_diffrn_radiation_type MoK\a
_diffrn_radiation_wavelength 0.71073
_diffrn_reflns_av_R_equivalents 0.1203
_diffrn_reflns_av_sigmaI/netI 0.0834
_diffrn_reflns_limit_h_max 12
_diffrn_reflns_limit_h_min -12
_diffrn_reflns_limit_k_max 14
_diffrn_reflns_limit_k_min -14
_diffrn_reflns_limit_l_max 25
_diffrn_reflns_limit_l_min -25
_diffrn_reflns_number 27383
_diffrn_reflns_theta_full 26.43
_diffrn_reflns_theta_max 26.43
_diffrn_reflns_theta_min 2.02
_exptl_absorpt_coefficient_mu 0.232
_exptl_absorpt_correction_T_max 0.9750
_exptl_absorpt_correction_T_min 0.9595
_exptl_absorpt_correction_type multi-scan
_exptl_absorpt_process_details 'Bruker Sadabs'
_exptl_crystal_colour yellow
_exptl_crystal_density_diffrn 1.218
_exptl_crystal_density_method 'not measured'
_exptl_crystal_description rod
_exptl_crystal_F_000 908
_exptl_crystal_size_max 0.18
_exptl_crystal_size_mid 0.11
_exptl_crystal_size_min 0.11
_refine_diff_density_max 0.426
_refine_diff_density_min -0.289
_refine_diff_density_rms 0.061
_refine_ls_extinction_method none
_refine_ls_goodness_of_fit_ref 1.033
_refine_ls_hydrogen_treatment constr
_refine_ls_matrix_type full
_refine_ls_number_parameters 268
_refine_ls_number_reflns 4740
_refine_ls_number_restraints 0
_refine_ls_restrained_S_all 1.033
_refine_ls_R_factor_all 0.0932
_refine_ls_R_factor_gt 0.0545
_refine_ls_shift/su_max 0.000
_refine_ls_shift/su_mean 0.000
_refine_ls_structure_factor_coef Fsqd
_refine_ls_weighting_details 'calc w=1/[\s^2^(Fo^2^)+(0.0335P)^2^+0.7854P] where P=(Fo^2^+2Fc^2^)/3'
_refine_ls_weighting_scheme calc
_refine_ls_wR_factor_gt 0.1020
_refine_ls_wR_factor_ref 0.1183
_reflns_number_gt 3205
_reflns_number_total 4740
_reflns_threshold_expression >2sigma(I)
_cod_data_source_file c3cc49308c.txt
_cod_data_source_block 2a
_cod_database_code 7112010

loop_
_symmetry_equiv_pos_as_xyz
'x, y, z'
'-x, y+1/2, -z+1/2'
'-x, -y, -z'
'x, -y-1/2, z-1/2'

loop_
_atom_site_label
_atom_site_type_symbol
_atom_site_fract_x
_atom_site_fract_y
_atom_site_fract_z
_atom_site_U_iso_or_equiv
_atom_site_adp_type
_atom_site_occupancy
_atom_site_symmetry_multiplicity
_atom_site_calc_flag
_atom_site_refinement_flags
Ca1 Ca 1.0000 0.0000 0.0000 0.01846(19) Uani 1 2 d S
Si1 Si 0.82586(8) -0.15886(6) -0.11746(4) 0.01982(18) Uani 1 1 d .
O1 O 0.83651(18) -0.03212(16) 0.06766(9) 0.0280(5) Uani 1 1 d .
O2 O 1.1249(2) -0.16515(16) 0.04791(9) 0.0295(5) Uani 1 1 d .
C1 C 0.7015(3) -0.2441(2) -0.08056(13) 0.0203(6) Uani 1 1 d .
C2 C 0.5587(3) -0.2378(2) -0.10620(14) 0.0229(6) Uani 1 1 d .
H2 H 0.5203 -0.1956 -0.1472 0.028 Uiso 1 1 calc R
C3 C 0.4720(3) -0.2913(2) -0.07349(14) 0.0273(7) Uani 1 1 d .
H3 H 0.3755 -0.2842 -0.0918 0.033 Uiso 1 1 calc R
C4 C 0.5243(3) -0.3546(2) -0.01453(15) 0.0303(7) Uani 1 1 d .
H4 H 0.4644 -0.3916 0.0076 0.036 Uiso 1 1 calc R
C5 C 0.6651(3) -0.3642(3) 0.01230(15) 0.0324(7) Uani 1 1 d .
H5 H 0.7024 -0.4083 0.0527 0.039 Uiso 1 1 calc R
C6 C 0.7506(3) -0.3089(2) -0.02013(14) 0.0265(7) Uani 1 1 d .
H6 H 0.8469 -0.3150 -0.0007 0.032 Uiso 1 1 calc R
C7 C 0.7037(3) -0.1003(2) -0.20040(13) 0.0212(6) Uani 1 1 d .
C8 C 0.6380(3) 0.0024(2) -0.19841(14) 0.0259(6) Uani 1 1 d .
H8 H 0.6602 0.0439 -0.1562 0.031 Uiso 1 1 calc R
C9 C 0.5412(3) 0.0469(3) -0.25560(15) 0.0314(7) Uani 1 1 d .
H9 H 0.4988 0.1175 -0.2523 0.038 Uiso 1 1 calc R
C10 C 0.5079(3) -0.0129(3) -0.31701(16) 0.0322(7) Uani 1 1 d .
H10 H 0.4418 0.0162 -0.3564 0.039 Uiso 1 1 calc R
C11 C 0.5708(3) -0.1151(3) -0.32114(14) 0.0300(7) Uani 1 1 d .
H11 H 0.5479 -0.1564 -0.3635 0.036 Uiso 1 1 calc R
C12 C 0.6675(3) -0.1579(2) -0.26375(14) 0.0264(7) Uani 1 1 d .
H12 H 0.7102 -0.2281 -0.2676 0.032 Uiso 1 1 calc R
C13 C 0.9284(3) -0.2716(2) -0.15103(13) 0.0204(6) Uani 1 1 d .
C14 C 0.9388(3) -0.3851(2) -0.13110(16) 0.0315(7) Uani 1 1 d .
H14 H 0.8801 -0.4135 -0.1052 0.038 Uiso 1 1 calc R
C15 C 1.0327(3) -0.4576(3) -0.14818(16) 0.0368(8) Uani 1 1 d .
H15 H 1.0374 -0.5342 -0.1335 0.044 Uiso 1 1 calc R
C16 C 1.1185(3) -0.4201(3) -0.18596(15) 0.0343(8) Uani 1 1 d .
H16 H 1.1838 -0.4694 -0.1967 0.041 Uiso 1 1 calc R
C17 C 1.1080(3) -0.3101(3) -0.20777(15) 0.0339(7) Uani 1 1 d .
H17 H 1.1655 -0.2831 -0.2347 0.041 Uiso 1 1 calc R
C18 C 1.0143(3) -0.2376(2) -0.19115(14) 0.0280(7) Uani 1 1 d .
H18 H 1.0085 -0.1620 -0.2077 0.034 Uiso 1 1 calc R
C19 C 0.6880(3) -0.0268(3) 0.03934(15) 0.0327(7) Uani 1 1 d .
H19A H 0.6563 -0.0859 0.0036 0.039 Uiso 1 1 calc R
H19B H 0.6602 0.0479 0.0179 0.039 Uiso 1 1 calc R
C20 C 0.6274(3) -0.0458(3) 0.09938(16) 0.0423(9) Uani 1 1 d .
H20A H 0.6033 -0.1263 0.1029 0.051 Uiso 1 1 calc R
H20B H 0.5447 0.0012 0.0949 0.051 Uiso 1 1 calc R
C21 C 0.7432(3) -0.0097(3) 0.16162(17) 0.0491(10) Uani 1 1 d .
H21A H 0.7463 0.0735 0.1673 0.059 Uiso 1 1 calc R
H21B H 0.7345 -0.0453 0.2050 0.059 Uiso 1 1 calc R
C22 C 0.8647(3) -0.0523(3) 0.14194(15) 0.0376(8) Uani 1 1 d .
H22A H 0.9482 -0.0114 0.1676 0.045 Uiso 1 1 calc R
H22B H 0.8779 -0.1340 0.1523 0.045 Uiso 1 1 calc R
C23 C 1.1130(3) -0.2128(3) 0.11306(15) 0.0325(7) Uani 1 1 d .
H23A H 1.0176 -0.2369 0.1088 0.039 Uiso 1 1 calc R
H23B H 1.1401 -0.1565 0.1509 0.039 Uiso 1 1 calc R
C24 C 1.2076(3) -0.3122(3) 0.12749(16) 0.0369(8) Uani 1 1 d .
H24A H 1.1771 -0.3696 0.1561 0.044 Uiso 1 1 calc R
H24B H 1.3028 -0.2892 0.1510 0.044 Uiso 1 1 calc R
C25 C 1.1948(3) -0.3555(2) 0.05404(16) 0.0353(8) Uani 1 1 d .
H25A H 1.2736 -0.4039 0.0525 0.042 Uiso 1 1 calc R
H25B H 1.1086 -0.3982 0.0356 0.042 Uiso 1 1 calc R
C26 C 1.1947(3) -0.2464(2) 0.01491(15) 0.0312(7) Uani 1 1 d .
H26A H 1.2896 -0.2214 0.0184 0.037 Uiso 1 1 calc R
H26B H 1.1453 -0.2557 -0.0347 0.037 Uiso 1 1 calc R

loop_
_atom_site_aniso_label
_atom_site_aniso_U_11
_atom_site_aniso_U_22
_atom_site_aniso_U_33
_atom_site_aniso_U_23
_atom_site_aniso_U_13
_atom_site_aniso_U_12
Ca1 0.0181(4) 0.0202(4) 0.0176(4) -0.0006(3) 0.0057(3) 0.0025(3)
Si1 0.0201(4) 0.0202(4) 0.0202(4) -0.0001(3) 0.0071(3) -0.0008(3)
O1 0.0214(11) 0.0410(13) 0.0231(11) -0.0054(9) 0.0087(8) -0.0020(9)
O2 0.0371(12) 0.0250(11) 0.0270(11) 0.0043(9) 0.0100(9) 0.0115(9)
C1 0.0226(15) 0.0183(14) 0.0213(14) -0.0036(11) 0.0082(12) -0.0004(11)
C2 0.0259(16) 0.0219(15) 0.0224(15) -0.0036(11) 0.0089(12) 0.0003(12)
C3 0.0231(16) 0.0329(17) 0.0275(16) -0.0077(13) 0.0097(13) -0.0051(13)
C4 0.0339(18) 0.0305(17) 0.0324(17) 0.0003(13) 0.0191(14) -0.0070(14)
C5 0.0391(19) 0.0327(18) 0.0284(17) 0.0101(13) 0.0143(14) 0.0047(14)
C6 0.0245(16) 0.0305(16) 0.0246(15) 0.0025(12) 0.0070(12) 0.0008(13)
C7 0.0200(15) 0.0229(15) 0.0235(15) 0.0049(12) 0.0103(12) -0.0030(12)
C8 0.0261(16) 0.0277(16) 0.0247(15) 0.0030(13) 0.0083(12) -0.0013(13)
C9 0.0259(17) 0.0284(16) 0.0416(19) 0.0084(14) 0.0120(14) 0.0032(13)
C10 0.0255(17) 0.0344(18) 0.0337(17) 0.0118(14) 0.0029(13) -0.0043(14)
C11 0.0319(18) 0.0360(18) 0.0206(15) -0.0013(13) 0.0046(13) -0.0122(14)
C12 0.0272(17) 0.0256(15) 0.0268(16) -0.0016(13) 0.0079(13) -0.0029(13)
C13 0.0192(15) 0.0233(15) 0.0180(14) -0.0045(11) 0.0039(11) -0.0006(12)
C14 0.0297(17) 0.0263(16) 0.0426(19) -0.0011(14) 0.0169(14) -0.0002(13)
C15 0.0359(19) 0.0283(17) 0.048(2) -0.0003(15) 0.0138(16) 0.0079(14)
C16 0.0250(17) 0.0407(19) 0.0344(18) -0.0114(15) 0.0035(14) 0.0115(14)
C17 0.0312(18) 0.044(2) 0.0291(17) -0.0057(14) 0.0130(14) 0.0024(15)
C18 0.0313(17) 0.0283(16) 0.0269(16) -0.0007(13) 0.0123(13) 0.0009(13)
C19 0.0174(16) 0.046(2) 0.0345(18) -0.0088(14) 0.0068(13) -0.0015(14)
C20 0.0306(19) 0.049(2) 0.051(2) 0.0003(17) 0.0161(16) -0.0056(16)
C21 0.035(2) 0.078(3) 0.037(2) 0.0001(19) 0.0149(16) 0.0004(19)
C22 0.0348(19) 0.052(2) 0.0262(17) 0.0005(15) 0.0087(14) 0.0028(16)
C23 0.0355(19) 0.0316(17) 0.0290(17) 0.0021(13) 0.0063(14) 0.0033(14)
C24 0.040(2) 0.0313(18) 0.0380(19) 0.0076(14) 0.0078(15) 0.0079(15)
C25 0.0339(19) 0.0260(17) 0.045(2) -0.0013(14) 0.0101(15) 0.0041(14)
C26 0.0310(17) 0.0282(16) 0.0357(18) -0.0005(13) 0.0111(14) 0.0104(14)

loop_
_atom_type_symbol
_atom_type_description
_atom_type_scat_dispersion_real
_atom_type_scat_dispersion_imag
_atom_type_scat_source
C C 0.0033 0.0016 'International Tables Vol C Tables 4.2.6.8 and 6.1.1.4'
H H 0.0000 0.0000 'International Tables Vol C Tables 4.2.6.8 and 6.1.1.4'
Ca Ca 0.2262 0.3064 'International Tables Vol C Tables 4.2.6.8 and 6.1.1.4'
Si Si 0.0817 0.0704 'International Tables Vol C Tables 4.2.6.8 and 6.1.1.4'
O O 0.0106 0.0060 'International Tables Vol C Tables 4.2.6.8 and 6.1.1.4'

loop_
_geom_angle_atom_site_label_1
_geom_angle_atom_site_label_2
_geom_angle_atom_site_label_3
_geom_angle
_geom_angle_site_symmetry_1
_geom_angle_site_symmetry_3
O2 Ca1 O2 180.00(14) 3_755 .
O2 Ca1 O1 90.89(7) 3_755 3_755
O2 Ca1 O1 89.11(7) . 3_755
O2 Ca1 O1 89.11(7) 3_755 .
O2 Ca1 O1 90.89(7) . .
O1 Ca1 O1 180.00(11) 3_755 .
O2 Ca1 Si1 93.45(5) 3_755 .
O2 Ca1 Si1 86.55(5) . .
O1 Ca1 Si1 90.36(5) 3_755 .
O1 Ca1 Si1 89.64(5) . .
O2 Ca1 Si1 86.55(5) 3_755 3_755
O2 Ca1 Si1 93.45(5) . 3_755
O1 Ca1 Si1 89.64(5) 3_755 3_755
O1 Ca1 Si1 90.36(5) . 3_755
Si1 Ca1 Si1 180.00(3) . 3_755
C7 Si1 C1 100.78(11) . .
C7 Si1 C13 103.43(12) . .
C1 Si1 C13 104.18(12) . .
C7 Si1 Ca1 122.12(9) . .
C1 Si1 Ca1 108.74(8) . .
C13 Si1 Ca1 115.37(8) . .
C22 O1 C19 107.4(2) . .
C22 O1 Ca1 128.21(16) . .
C19 O1 Ca1 124.25(16) . .
C26 O2 C23 108.6(2) . .
C26 O2 Ca1 129.05(16) . .
C23 O2 Ca1 120.96(16) . .
C2 C1 C6 115.8(2) . .
C2 C1 Si1 123.7(2) . .
C6 C1 Si1 120.2(2) . .
C3 C2 C1 121.9(3) . .
C3 C2 H2 119.0 . .
C1 C2 H2 119.0 . .
C4 C3 C2 120.5(3) . .
C4 C3 H3 119.7 . .
C2 C3 H3 119.7 . .
C3 C4 C5 119.5(3) . .
C3 C4 H4 120.2 . .
C5 C4 H4 120.2 . .
C6 C5 C4 119.4(3) . .
C6 C5 H5 120.3 . .
C4 C5 H5 120.3 . .
C5 C6 C1 122.8(3) . .
C5 C6 H6 118.6 . .
C1 C6 H6 118.6 . .
C8 C7 C12 116.2(2) . .
C8 C7 Si1 119.6(2) . .
C12 C7 Si1 124.1(2) . .
C7 C8 C9 122.9(3) . .
C7 C8 H8 118.6 . .
C9 C8 H8 118.6 . .
C10 C9 C8 119.1(3) . .
C10 C9 H9 120.5 . .
C8 C9 H9 120.5 . .
C9 C10 C11 119.8(3) . .
C9 C10 H10 120.1 . .
C11 C10 H10 120.1 . .
C10 C11 C12 120.3(3) . .
C10 C11 H11 119.9 . .
C12 C11 H11 119.9 . .
C11 C12 C7 121.7(3) . .
C11 C12 H12 119.1 . .
C7 C12 H12 119.1 . .
C18 C13 C14 115.6(3) . .
C18 C13 Si1 118.9(2) . .
C14 C13 Si1 125.0(2) . .
C15 C14 C13 121.7(3) . .
C15 C14 H14 119.1 . .
C13 C14 H14 119.1 . .
C16 C15 C14 121.0(3) . .
C16 C15 H15 119.5 . .
C14 C15 H15 119.5 . .
C17 C16 C15 118.5(3) . .
C17 C16 H16 120.8 . .
C15 C16 H16 120.8 . .
C16 C17 C18 120.8(3) . .
C16 C17 H17 119.6 . .
C18 C17 H17 119.6 . .
C17 C18 C13 122.4(3) . .
C17 C18 H18 118.8 . .
C13 C18 H18 118.8 . .
O1 C19 C20 106.5(2) . .
O1 C19 H19A 110.4 . .
C20 C19 H19A 110.4 . .
O1 C19 H19B 110.4 . .
C20 C19 H19B 110.4 . .
H19A C19 H19B 108.6 . .
C19 C20 C21 102.7(2) . .
C19 C20 H20A 111.2 . .
C21 C20 H20A 111.2 . .
C19 C20 H20B 111.2 . .
C21 C20 H20B 111.2 . .
H20A C20 H20B 109.1 . .
C22 C21 C20 101.5(3) . .
C22 C21 H21A 111.5 . .
C20 C21 H21A 111.5 . .
C22 C21 H21B 111.5 . .
C20 C21 H21B 111.5 . .
H21A C21 H21B 109.3 . .
O1 C22 C21 105.6(2) . .
O1 C22 H22A 110.6 . .
C21 C22 H22A 110.6 . .
O1 C22 H22B 110.6 . .
C21 C22 H22B 110.6 . .
H22A C22 H22B 108.7 . .
O2 C23 C24 105.9(2) . .
O2 C23 H23A 110.6 . .
C24 C23 H23A 110.6 . .
O2 C23 H23B 110.6 . .
C24 C23 H23B 110.6 . .
H23A C23 H23B 108.7 . .
C23 C24 C25 101.3(2) . .
C23 C24 H24A 111.5 . .
C25 C24 H24A 111.5 . .
C23 C24 H24B 111.5 . .
C25 C24 H24B 111.5 . .
H24A C24 H24B 109.3 . .
C26 C25 C24 101.5(2) . .
C26 C25 H25A 111.5 . .
C24 C25 H25A 111.5 . .
C26 C25 H25B 111.5 . .
C24 C25 H25B 111.5 . .
H25A C25 H25B 109.3 . .
O2 C26 C25 105.2(2) . .
O2 C26 H26A 110.7 . .
C25 C26 H26A 110.7 . .
O2 C26 H26B 110.7 . .
C25 C26 H26B 110.7 . .
H26A C26 H26B 108.8 . .

loop_
_geom_bond_atom_site_label_1
_geom_bond_atom_site_label_2
_geom_bond_distance
_geom_bond_site_symmetry_2
Ca1 O2 2.3836(18) 3_755
Ca1 O2 2.3836(18) .
Ca1 O1 2.4378(18) 3_755
Ca1 O1 2.4378(18) .
Ca1 Si1 3.1503(8) .
Ca1 Si1 3.1503(8) 3_755
Si1 C7 1.911(3) .
Si1 C1 1.913(3) .
Si1 C13 1.921(3) .
O1 C22 1.456(3) .
O1 C19 1.459(3) .
O2 C26 1.454(3) .
O2 C23 1.455(3) .
C1 C2 1.400(4) .
C1 C6 1.404(4) .
C2 C3 1.383(4) .
C2 H2 0.9500 .
C3 C4 1.377(4) .
C3 H3 0.9500 .
C4 C5 1.386(4) .
C4 H4 0.9500 .
C5 C6 1.380(4) .
C5 H5 0.9500 .
C6 H6 0.9500 .
C7 C8 1.392(4) .
C7 C12 1.398(4) .
C8 C9 1.393(4) .
C8 H8 0.9500 .
C9 C10 1.378(4) .
C9 H9 0.9500 .
C10 C11 1.381(4) .
C10 H10 0.9500 .
C11 C12 1.388(4) .
C11 H11 0.9500 .
C12 H12 0.9500 .
C13 C18 1.394(4) .
C13 C14 1.397(4) .
C14 C15 1.392(4) .
C14 H14 0.9500 .
C15 C16 1.372(4) .
C15 H15 0.9500 .
C16 C17 1.368(4) .
C16 H16 0.9500 .
C17 C18 1.385(4) .
C17 H17 0.9500 .
C18 H18 0.9500 .
C19 C20 1.507(4) .
C19 H19A 0.9900 .
C19 H19B 0.9900 .
C20 C21 1.522(4) .
C20 H20A 0.9900 .
C20 H20B 0.9900 .
C21 C22 1.480(4) .
C21 H21A 0.9900 .
C21 H21B 0.9900 .
C22 H22A 0.9900 .
C22 H22B 0.9900 .
C23 C24 1.495(4) .
C23 H23A 0.9900 .
C23 H23B 0.9900 .
C24 C25 1.529(4) .
C24 H24A 0.9900 .
C24 H24B 0.9900 .
C25 C26 1.510(4) .
C25 H25A 0.9900 .
C25 H25B 0.9900 .
C26 H26A 0.9900 .
C26 H26B 0.9900 .

loop_
_geom_torsion_atom_site_label_1
_geom_torsion_atom_site_label_2
_geom_torsion_atom_site_label_3
_geom_torsion_atom_site_label_4
_geom_torsion
_geom_torsion_site_symmetry_1
O2 Ca1 Si1 C7 12.12(11) 3_755
O2 Ca1 Si1 C7 -167.88(11) .
O1 Ca1 Si1 C7 -78.80(11) 3_755
O1 Ca1 Si1 C7 101.20(11) .
O2 Ca1 Si1 C1 -104.38(10) 3_755
O2 Ca1 Si1 C1 75.62(10) .
O1 Ca1 Si1 C1 164.71(10) 3_755
O1 Ca1 Si1 C1 -15.29(10) .
O2 Ca1 Si1 C13 139.07(10) 3_755
O2 Ca1 Si1 C13 -40.93(10) .
O1 Ca1 Si1 C13 48.16(10) 3_755
O1 Ca1 Si1 C13 -131.84(10) .
O2 Ca1 O1 C22 -128.7(2) 3_755
O2 Ca1 O1 C22 51.3(2) .
Si1 Ca1 O1 C22 137.9(2) .
Si1 Ca1 O1 C22 -42.1(2) 3_755
O2 Ca1 O1 C19 47.2(2) 3_755
O2 Ca1 O1 C19 -132.8(2) .
Si1 Ca1 O1 C19 -46.3(2) .
Si1 Ca1 O1 C19 133.7(2) 3_755
O1 Ca1 O2 C26 -36.1(2) 3_755
O1 Ca1 O2 C26 143.9(2) .
Si1 Ca1 O2 C26 54.3(2) .
Si1 Ca1 O2 C26 -125.7(2) 3_755
O1 Ca1 O2 C23 158.89(19) 3_755
O1 Ca1 O2 C23 -21.11(19) .
Si1 Ca1 O2 C23 -110.70(19) .
Si1 Ca1 O2 C23 69.30(19) 3_755
C7 Si1 C1 C2 -10.9(2) .
C13 Si1 C1 C2 -117.8(2) .
Ca1 Si1 C1 C2 118.6(2) .
C7 Si1 C1 C6 176.0(2) .
C13 Si1 C1 C6 69.0(2) .
Ca1 Si1 C1 C6 -54.5(2) .
C6 C1 C2 C3 0.6(4) .
Si1 C1 C2 C3 -172.8(2) .
C1 C2 C3 C4 -1.1(4) .
C2 C3 C4 C5 0.4(4) .
C3 C4 C5 C6 0.7(4) .
C4 C5 C6 C1 -1.1(4) .
C2 C1 C6 C5 0.5(4) .
Si1 C1 C6 C5 174.2(2) .
C1 Si1 C7 C8 89.1(2) .
C13 Si1 C7 C8 -163.3(2) .
Ca1 Si1 C7 C8 -31.3(2) .
C1 Si1 C7 C12 -86.5(2) .
C13 Si1 C7 C12 21.1(3) .
Ca1 Si1 C7 C12 153.15(19) .
C12 C7 C8 C9 0.1(4) .
Si1 C7 C8 C9 -175.8(2) .
C7 C8 C9 C10 0.3(4) .
C8 C9 C10 C11 -0.3(4) .
C9 C10 C11 C12 0.0(4) .
C10 C11 C12 C7 0.4(4) .
C8 C7 C12 C11 -0.4(4) .
Si1 C7 C12 C11 175.3(2) .
C7 Si1 C13 C18 65.1(2) .
C1 Si1 C13 C18 170.1(2) .
Ca1 Si1 C13 C18 -70.8(2) .
C7 Si1 C13 C14 -123.9(2) .
C1 Si1 C13 C14 -18.9(3) .
Ca1 Si1 C13 C14 100.2(2) .
C18 C13 C14 C15 2.4(4) .
Si1 C13 C14 C15 -168.9(2) .
C13 C14 C15 C16 -0.5(5) .
C14 C15 C16 C17 -1.3(5) .
C15 C16 C17 C18 1.1(4) .
C16 C17 C18 C13 1.0(5) .
C14 C13 C18 C17 -2.6(4) .
Si1 C13 C18 C17 169.2(2) .
C22 O1 C19 C20 -0.6(3) .
Ca1 O1 C19 C20 -177.10(18) .
O1 C19 C20 C21 24.1(3) .
C19 C20 C21 C22 -38.0(3) .
C19 O1 C22 C21 -24.3(3) .
Ca1 O1 C22 C21 152.1(2) .
C20 C21 C22 O1 38.6(3) .
C26 O2 C23 C24 13.8(3) .
Ca1 O2 C23 C24 -178.41(18) .
O2 C23 C24 C25 -34.3(3) .
C23 C24 C25 C26 41.3(3) .
C23 O2 C26 C25 13.0(3) .
Ca1 O2 C26 C25 -153.45(18) .
C24 C25 C26 O2 -33.8(3) .
